data_4514901
loop_
_publ_author_name
'Duan, Longhui'
'Zhao, Kun'
'Wang, Zhonggui'
'Zhang, Feng-Lian'
'Gu, Zhenhua'

_publ_section_title
;
 Enantioselective Ring-Opening/Oxidative Phosphorylation and P-Transfer
 Reaction of Cyclic Diaryliodoniums
;
_journal_name_full 'ACS Catalysis'
_journal_page_first 9852
_journal_paper_doi 10.1021/acscatal.9b03454
_journal_year 2019
_chemical_formula_moiety 'C28 H27 O2 P'
_chemical_formula_sum 'C28 H27 O2 P'
_chemical_formula_weight 426.46
_space_group_crystal_system monoclinic
_space_group_IT_number 4
_space_group_name_Hall 'P 2yb'
_space_group_name_H-M_alt 'P 1 21 1'
_symmetry_space_group_name_Hall 'P 2yb'
_symmetry_space_group_name_H-M 'P 1 21 1'
_atom_sites_solution_hydrogens geom
_atom_sites_solution_primary dual
_audit_creation_date 2019-02-18
_audit_creation_method
;
Olex2 1.2
(compiled 2018.05.29 svn.r3508 for OlexSys, GUI svn.r5506)
;
_cell_angle_alpha 90
_cell_angle_beta 94.7237(12)
_cell_angle_gamma 90
_cell_formula_units_Z 2
_cell_length_a 9.27489(12)
_cell_length_b 7.39505(10)
_cell_length_c 16.7947(2)
_cell_measurement_reflns_used 6445
_cell_measurement_temperature 100.01(10)
_cell_measurement_theta_max 73.5140
_cell_measurement_theta_min 2.5840
_cell_volume 1148.01(3)
_computing_cell_refinement 'CrysAlisPro 1.171.38.43f (Rigaku OD, 2015)'
_computing_data_collection 'CrysAlisPro 1.171.38.43f (Rigaku OD, 2015)'
_computing_data_reduction 'CrysAlisPro 1.171.38.43f (Rigaku OD, 2015)'
_computing_molecular_graphics 'Olex2 (Dolomanov et al., 2009)'
_computing_publication_material 'Olex2 (Dolomanov et al., 2009)'
_computing_structure_refinement 'ShelXL (Sheldrick, 2015)'
_computing_structure_solution 'ShelXT (Sheldrick, 2015)'
_diffrn_ambient_environment N~2~
_diffrn_ambient_temperature 100.01(10)
_diffrn_detector 'CCD plate'
_diffrn_detector_area_resol_mean 5.2684
_diffrn_detector_type AtlasS2
_diffrn_measured_fraction_theta_full 0.999
_diffrn_measured_fraction_theta_max 0.978
_diffrn_measurement_details
;
List of Runs (angles in degrees, time in seconds):

  # Type    Start    End  Width  t~exp~   \w     \q     \k     \f   Frames
--------------------------------------------------------------------------
  1  \w     47.00  78.00   1.00    1.00    --   41.11 -99.00-180.00   31
  2  \w     26.00 100.00   1.00    1.00    --  106.95 -95.00 -60.00   74
  3  \w    107.00 135.00   1.00    1.00    --  106.95 -61.00 -60.00   28
  4  \w     88.00 119.00   1.00    1.00    --  106.95 -45.00-150.00   31
  5  \w     84.00 177.00   1.00    1.00    --  106.95  30.00 -90.00   93
  6  \w     53.00  78.00   1.00    1.00    --  106.95 -61.00 -60.00   25
  7  \w     34.00 123.00   1.00    1.00    --  106.95 -30.00  90.00   89
  8  \w    120.00 177.00   1.00    1.00    --  106.95 125.00 150.00   57
  9  \w   -104.00 -23.00   1.00    1.00    --  -41.11 -38.00  30.00   81
 10  \w   -110.00 -17.00   1.00    1.00    --  -41.11 -38.00 -60.00   93
 11  \w    -14.00  30.00   1.00    1.00    --  -41.23  57.00-180.00   44
 12  \w   -100.00 -71.00   1.00    1.00    --  -41.23-148.00 129.00   29
 13  \w    -60.00 -18.00   1.00    1.00    --  -41.23  57.00-180.00   42
 14  \w     42.00  91.00   1.00    1.00    --   41.23-125.00 -30.00   49
 15  \w    151.00 177.00   1.00    1.00    --  106.95  15.00  90.00   26
 16  \w     37.00 138.00   1.00    1.00    --  106.95 -77.00 120.00  101
 17  \w     81.00 134.00   1.00    1.00    --  106.95  30.00   0.00   53
 18  \w     54.00 129.00   1.00    1.00    --  106.95  15.00  90.00   75
 19  \w     76.00 119.00   1.00    1.00    --  106.95-125.00 120.00   43
;
_diffrn_measurement_device 'four-circle diffractometer'
_diffrn_measurement_device_type 'SuperNova, Dual, Cu at zero, AtlasS2'
_diffrn_measurement_method '\w scans'
_diffrn_orient_matrix_type 'CrysAlisPro convention (1999,Acta A55,543-557)'
_diffrn_orient_matrix_UB_11 -0.0614218000
_diffrn_orient_matrix_UB_12 -0.0195856000
_diffrn_orient_matrix_UB_13 0.0820426000
_diffrn_orient_matrix_UB_21 -0.1548663000
_diffrn_orient_matrix_UB_22 0.0016607000
_diffrn_orient_matrix_UB_23 -0.0409596000
_diffrn_orient_matrix_UB_31 0.0045721000
_diffrn_orient_matrix_UB_32 -0.2073835000
_diffrn_orient_matrix_UB_33 -0.0080275000
_diffrn_radiation_monochromator mirror
_diffrn_radiation_probe x-ray
_diffrn_radiation_type CuK\a
_diffrn_radiation_wavelength 1.54184
_diffrn_reflns_av_R_equivalents 0.0235
_diffrn_reflns_av_unetI/netI 0.0292
_diffrn_reflns_Laue_measured_fraction_full 0.999
_diffrn_reflns_Laue_measured_fraction_max 0.978
_diffrn_reflns_limit_h_max 11
_diffrn_reflns_limit_h_min -11
_diffrn_reflns_limit_k_max 5
_diffrn_reflns_limit_k_min -9
_diffrn_reflns_limit_l_max 17
_diffrn_reflns_limit_l_min -20
_diffrn_reflns_number 7337
_diffrn_reflns_point_group_measured_fraction_full 0.831
_diffrn_reflns_point_group_measured_fraction_max 0.800
_diffrn_reflns_theta_full 67.684
_diffrn_reflns_theta_max 73.634
_diffrn_reflns_theta_min 2.640
_diffrn_source 'micro-focus sealed X-ray tube'
_diffrn_source_type 'SuperNova (Cu) X-ray Source'
_exptl_absorpt_coefficient_mu 1.223
_exptl_absorpt_correction_T_max 1.00000
_exptl_absorpt_correction_T_min 0.76344
_exptl_absorpt_correction_type multi-scan
_exptl_absorpt_process_details
;
CrysAlisPro 1.171.38.43f (Rigaku Oxford Diffraction, 2015)
Empirical absorption correction using spherical harmonics,
 implemented in SCALE3 ABSPACK scaling algorithm.
;
_exptl_crystal_colour colourless
_exptl_crystal_colour_primary colourless
_exptl_crystal_density_diffrn 1.234
_exptl_crystal_description block
_exptl_crystal_F_000 452
_exptl_crystal_size_max 0.13
_exptl_crystal_size_mid 0.11
_exptl_crystal_size_min 0.08
_refine_diff_density_max 0.221
_refine_diff_density_min -0.388
_refine_diff_density_rms 0.047
_refine_ls_abs_structure_details
;
 Flack x determined using 1235 quotients [(I+)-(I-)]/[(I+)+(I-)]
 (Parsons, Flack and Wagner, Acta Cryst. B69 (2013) 249-259).
;
_refine_ls_abs_structure_Flack 0.021(9)
_refine_ls_extinction_method none
_refine_ls_goodness_of_fit_ref 1.081
_refine_ls_hydrogen_treatment constr
_refine_ls_matrix_type full
_refine_ls_number_parameters 285
_refine_ls_number_reflns 3708
_refine_ls_number_restraints 1
_refine_ls_restrained_S_all 1.080
_refine_ls_R_factor_all 0.0311
_refine_ls_R_factor_gt 0.0309
_refine_ls_shift/su_max 0.001
_refine_ls_shift/su_mean 0.000
_refine_ls_structure_factor_coef Fsqd
_refine_ls_weighting_details 'w=1/[\s^2^(Fo^2^)+(0.0529P)^2^+0.1764P] where P=(Fo^2^+2Fc^2^)/3'
_refine_ls_weighting_scheme calc
_refine_ls_wR_factor_gt 0.0813
_refine_ls_wR_factor_ref 0.0815
_reflns_Friedel_coverage 0.513
_reflns_Friedel_fraction_full 0.631
_reflns_Friedel_fraction_max 0.590
_reflns_number_gt 3675
_reflns_number_total 3708
_reflns_threshold_expression 'I > 2\s(I)'
_cod_data_source_file cs9b03454_si_003.cif
_cod_data_source_block dlh-5-109
_cod_original_cell_volume 1148.00(3)
_cod_database_code 4514901
_shelx_shelxl_version_number 2018/3
_shelx_space_group_comment
;
The symmetry employed for this shelxl refinement is uniquely defined
by the following loop, which should always be used as a source of
symmetry information in preference to the above space-group names.
They are only intended as comments.
;
_reflns_odcompleteness_completeness 100.00
_reflns_odcompleteness_iscentric 1
_reflns_odcompleteness_theta 66.97
_olex2_refinement_description
;
1. Fixed Uiso
 At 1.2 times of:
  All C(H) groups
 At 1.5 times of:
  All C(H,H,H) groups, All O(H) groups
2.a Aromatic/amide H refined with riding coordinates:
 C17(H17), C11(H11), C18(H18), C2(H2), C20(H20), C21(H21), C14(H14), C10(H10),
 C3(H3), C23(H23), C4(H4), C24(H24), C15(H15), C9(H9)
2.b Idealised Me refined as rotating group:
 C27(H27A,H27B,H27C), C26(H26A,H26B,H26C), C28(H28A,H28B,H28C), C25(H25A,H25B,
 H25C)
2.c Idealised tetrahedral OH refined as rotating group:
 O1(H1)
;
_olex2_submission_special_instructions 'No special instructions were received'
_oxdiff_exptl_absorpt_empirical_details
;
Empirical correction (ABSPACK) includes:
- Absorption correction using spherical harmonics
- Frame scaling
;
_oxdiff_exptl_absorpt_empirical_full_max 1.380
_oxdiff_exptl_absorpt_empirical_full_min 0.562

loop_
_space_group_symop_operation_xyz
'x, y, z'
'-x, y+1/2, -z'

loop_
_atom_site_label
_atom_site_type_symbol
_atom_site_fract_x
_atom_site_fract_y
_atom_site_fract_z
_atom_site_U_iso_or_equiv
_atom_site_adp_type
_atom_site_occupancy
_atom_site_site_symmetry_order
_atom_site_calc_flag
_atom_site_refinement_flags_posn
P1 P 0.66335(5) 0.62546(7) 0.25465(3) 0.01463(13) Uani 1 1 d .
O1 O 0.49873(16) 0.0842(2) 0.24034(8) 0.0202(3) Uani 1 1 d .
H1 H 0.521052 -0.014149 0.222475 0.030 Uiso 1 1 calc GR
O2 O 0.60094(15) 0.7660(2) 0.19771(8) 0.0189(3) Uani 1 1 d .
C17 C 0.8598(2) 0.1505(3) 0.20555(13) 0.0202(4) Uani 1 1 d .
H17 H 0.886447 0.043940 0.232281 0.024 Uiso 1 1 calc R
C11 C 0.4586(2) 0.1455(4) 0.09934(12) 0.0216(4) Uani 1 1 d .
H11 H 0.492264 0.031585 0.086414 0.026 Uiso 1 1 calc R
C6 C 0.4183(2) 0.4207(3) 0.28517(11) 0.0157(4) Uani 1 1 d .
C19 C 0.8074(2) 0.7217(3) 0.32099(11) 0.0175(4) Uani 1 1 d .
C7 C 0.4074(2) 0.3687(3) 0.19846(12) 0.0163(4) Uani 1 1 d .
C18 C 0.7865(2) 0.2821(3) 0.24417(12) 0.0177(4) Uani 1 1 d .
H18 H 0.764108 0.263801 0.296531 0.021 Uiso 1 1 calc R
C2 C 0.5432(2) 0.5678(3) 0.40033(12) 0.0191(4) Uani 1 1 d .
H2 H 0.618421 0.639676 0.422448 0.023 Uiso 1 1 calc R
C20 C 0.7802(2) 0.8770(3) 0.36512(12) 0.0199(4) Uani 1 1 d .
H20 H 0.688135 0.927835 0.360813 0.024 Uiso 1 1 calc R
C13 C 0.7461(2) 0.4425(3) 0.20486(11) 0.0160(4) Uani 1 1 d .
C1 C 0.5333(2) 0.5292(3) 0.31824(12) 0.0164(4) Uani 1 1 d .
C21 C 0.8891(2) 0.9559(3) 0.41523(12) 0.0220(5) Uani 1 1 d .
H21 H 0.868449 1.057326 0.445002 0.026 Uiso 1 1 calc R
C14 C 0.7787(2) 0.4670(3) 0.12599(12) 0.0222(5) Uani 1 1 d .
H14 H 0.751586 0.573115 0.099034 0.027 Uiso 1 1 calc R
C8 C 0.3498(2) 0.4855(3) 0.13813(12) 0.0197(5) Uani 1 1 d .
C12 C 0.4549(2) 0.1968(3) 0.17884(12) 0.0176(4) Uani 1 1 d .
C16 C 0.8945(2) 0.1747(3) 0.12706(13) 0.0240(5) Uani 1 1 d .
C27 C 0.2782(2) 0.6622(3) 0.15714(14) 0.0257(5) Uani 1 1 d .
H27A H 0.175921 0.643614 0.158383 0.039 Uiso 1 1 calc GR
H27B H 0.295310 0.749847 0.116830 0.039 Uiso 1 1 calc GR
H27C H 0.317707 0.705256 0.208268 0.039 Uiso 1 1 calc GR
C10 C 0.4115(2) 0.2661(4) 0.03971(12) 0.0248(5) Uani 1 1 d .
H10 H 0.417959 0.235067 -0.013548 0.030 Uiso 1 1 calc R
C3 C 0.4423(2) 0.5002(4) 0.44861(12) 0.0227(5) Uani 1 1 d .
H3 H 0.449793 0.526336 0.502964 0.027 Uiso 1 1 calc R
C22 C 1.0290(2) 0.8854(3) 0.42155(13) 0.0236(5) Uani 1 1 d .
C23 C 1.0572(2) 0.7367(4) 0.37434(14) 0.0266(5) Uani 1 1 d .
H23 H 1.151092 0.691945 0.375523 0.032 Uiso 1 1 calc R
C5 C 0.3159(2) 0.3523(3) 0.33453(13) 0.0192(4) Uani 1 1 d .
C4 C 0.3300(2) 0.3936(3) 0.41592(12) 0.0219(5) Uani 1 1 d .
H4 H 0.262526 0.348533 0.448823 0.026 Uiso 1 1 calc R
C24 C 0.9486(2) 0.6540(4) 0.32559(13) 0.0225(5) Uani 1 1 d .
H24 H 0.969764 0.552890 0.295770 0.027 Uiso 1 1 calc R
C26 C 0.1930(2) 0.2365(4) 0.30014(13) 0.0266(5) Uani 1 1 d .
H26A H 0.152358 0.288623 0.250947 0.040 Uiso 1 1 calc GR
H26B H 0.119916 0.229689 0.337340 0.040 Uiso 1 1 calc GR
H26C H 0.228083 0.117200 0.290148 0.040 Uiso 1 1 calc GR
C15 C 0.8514(3) 0.3336(4) 0.08801(13) 0.0266(5) Uani 1 1 d .
H15 H 0.871810 0.350503 0.035232 0.032 Uiso 1 1 calc R
C9 C 0.3551(2) 0.4324(4) 0.05861(12) 0.0236(5) Uani 1 1 d .
H9 H 0.320140 0.509781 0.017838 0.028 Uiso 1 1 calc R
C28 C 0.9803(3) 0.0327(5) 0.08646(16) 0.0384(7) Uani 1 1 d .
H28A H 1.081699 0.050993 0.100365 0.058 Uiso 1 1 calc GR
H28B H 0.960642 0.042271 0.029598 0.058 Uiso 1 1 calc GR
H28C H 0.952885 -0.085326 0.103664 0.058 Uiso 1 1 calc GR
C25 C 1.1473(3) 0.9642(4) 0.47795(15) 0.0332(6) Uani 1 1 d .
H25A H 1.121395 1.084762 0.492389 0.050 Uiso 1 1 calc GR
H25B H 1.236017 0.967235 0.452267 0.050 Uiso 1 1 calc GR
H25C H 1.159992 0.890709 0.525143 0.050 Uiso 1 1 calc GR

loop_
_atom_site_aniso_label
_atom_site_aniso_U_11
_atom_site_aniso_U_22
_atom_site_aniso_U_33
_atom_site_aniso_U_23
_atom_site_aniso_U_13
_atom_site_aniso_U_12
P1 0.0162(2) 0.0130(3) 0.0150(2) -0.00024(19) 0.00264(16) 0.0007(2)
O1 0.0251(7) 0.0146(9) 0.0212(7) -0.0006(6) 0.0036(6) 0.0039(6)
O2 0.0235(7) 0.0139(8) 0.0194(6) 0.0021(6) 0.0022(6) 0.0035(6)
C17 0.0187(9) 0.0147(11) 0.0273(10) -0.0011(9) 0.0018(7) 0.0001(9)
C11 0.0235(9) 0.0181(12) 0.0235(9) -0.0060(9) 0.0041(8) -0.0028(10)
C6 0.0165(9) 0.0137(11) 0.0170(9) -0.0003(8) 0.0020(7) 0.0037(8)
C19 0.0198(9) 0.0166(11) 0.0164(8) 0.0020(9) 0.0032(7) -0.0024(9)
C7 0.0140(9) 0.0179(11) 0.0171(9) -0.0011(8) 0.0016(7) -0.0006(8)
C18 0.0178(9) 0.0170(12) 0.0187(9) 0.0005(8) 0.0031(7) -0.0003(9)
C2 0.0197(9) 0.0190(12) 0.0188(9) -0.0017(8) 0.0014(8) 0.0000(8)
C20 0.0217(10) 0.0184(12) 0.0200(9) -0.0002(8) 0.0041(8) -0.0012(9)
C13 0.0139(8) 0.0160(11) 0.0184(9) -0.0010(8) 0.0032(7) -0.0006(8)
C1 0.0166(9) 0.0145(11) 0.0184(9) 0.0004(8) 0.0026(7) 0.0034(8)
C21 0.0318(11) 0.0172(12) 0.0174(9) -0.0020(8) 0.0051(8) -0.0041(10)
C14 0.0266(10) 0.0203(13) 0.0200(9) 0.0019(9) 0.0040(8) 0.0007(9)
C8 0.0170(9) 0.0194(12) 0.0225(10) 0.0019(9) 0.0007(8) -0.0010(9)
C12 0.0156(9) 0.0179(11) 0.0196(9) 0.0017(8) 0.0029(7) -0.0030(8)
C16 0.0194(9) 0.0247(14) 0.0285(10) -0.0068(9) 0.0050(8) -0.0002(9)
C27 0.0251(10) 0.0239(14) 0.0276(10) 0.0042(9) -0.0011(8) 0.0063(10)
C10 0.0284(11) 0.0290(14) 0.0171(9) -0.0035(9) 0.0025(8) -0.0049(10)
C3 0.0270(10) 0.0258(13) 0.0160(9) -0.0011(8) 0.0051(8) 0.0008(10)
C22 0.0279(11) 0.0212(13) 0.0210(9) 0.0016(9) -0.0014(8) -0.0071(10)
C23 0.0207(10) 0.0266(14) 0.0315(11) -0.0034(11) -0.0027(8) -0.0008(10)
C5 0.0173(9) 0.0180(12) 0.0225(10) 0.0008(9) 0.0041(8) 0.0013(9)
C4 0.0216(10) 0.0235(13) 0.0217(10) 0.0018(9) 0.0084(8) -0.0007(9)
C24 0.0216(9) 0.0206(13) 0.0253(10) -0.0048(9) 0.0012(8) -0.0003(9)
C26 0.0200(10) 0.0327(15) 0.0276(10) -0.0014(11) 0.0051(8) -0.0063(10)
C15 0.0294(11) 0.0315(14) 0.0203(10) -0.0008(10) 0.0113(9) 0.0003(11)
C9 0.0245(10) 0.0272(14) 0.0185(9) 0.0034(9) -0.0026(8) -0.0022(10)
C28 0.0394(14) 0.0380(17) 0.0393(13) -0.0102(12) 0.0116(11) 0.0115(13)
C25 0.0374(13) 0.0285(15) 0.0317(12) -0.0022(11) -0.0099(10) -0.0081(12)

loop_
_atom_type_symbol
_atom_type_description
_atom_type_scat_dispersion_real
_atom_type_scat_dispersion_imag
_atom_type_scat_source
C C 0.0181 0.0091 'International Tables Vol C Tables 4.2.6.8 and 6.1.1.4'
H H 0.0000 0.0000 'International Tables Vol C Tables 4.2.6.8 and 6.1.1.4'
O O 0.0492 0.0322 'International Tables Vol C Tables 4.2.6.8 and 6.1.1.4'
P P 0.2955 0.4335 'International Tables Vol C Tables 4.2.6.8 and 6.1.1.4'

loop_
_geom_angle_atom_site_label_1
_geom_angle_atom_site_label_2
_geom_angle_atom_site_label_3
_geom_angle
O2 P1 C19 110.31(10)
O2 P1 C13 112.54(9)
O2 P1 C1 113.98(9)
C19 P1 C1 106.46(9)
C13 P1 C19 105.08(9)
C13 P1 C1 107.91(10)
C12 O1 H1 109.5
C18 C17 H17 119.5
C18 C17 C16 121.0(2)
C16 C17 H17 119.5
C12 C11 H11 120.4
C10 C11 H11 120.4
C10 C11 C12 119.1(2)
C1 C6 C7 121.07(17)
C5 C6 C7 118.98(19)
C5 C6 C1 119.88(18)
C20 C19 P1 119.38(16)
C24 C19 P1 122.21(17)
C24 C19 C20 118.3(2)
C8 C7 C6 122.3(2)
C12 C7 C6 117.75(19)
C12 C7 C8 119.99(18)
C17 C18 H18 119.9
C17 C18 C13 120.11(19)
C13 C18 H18 119.9
C1 C2 H2 119.7
C3 C2 H2 119.7
C3 C2 C1 120.7(2)
C19 C20 H20 119.6
C21 C20 C19 120.7(2)
C21 C20 H20 119.6
C18 C13 P1 121.96(14)
C18 C13 C14 119.3(2)
C14 C13 P1 118.60(17)
C6 C1 P1 120.47(15)
C2 C1 P1 120.24(17)
C2 C1 C6 119.24(18)
C20 C21 H21 119.5
C20 C21 C22 121.0(2)
C22 C21 H21 119.5
C13 C14 H14 120.1
C15 C14 C13 119.9(2)
C15 C14 H14 120.1
C7 C8 C27 121.83(19)
C9 C8 C7 118.4(2)
C9 C8 C27 119.7(2)
O1 C12 C11 122.1(2)
O1 C12 C7 117.29(17)
C11 C12 C7 120.6(2)
C17 C16 C28 120.5(2)
C15 C16 C17 118.4(2)
C15 C16 C28 121.1(2)
C8 C27 H27A 109.5
C8 C27 H27B 109.5
C8 C27 H27C 109.5
H27A C27 H27B 109.5
H27A C27 H27C 109.5
H27B C27 H27C 109.5
C11 C10 H10 119.7
C9 C10 C11 120.6(2)
C9 C10 H10 119.7
C2 C3 H3 120.1
C2 C3 C4 119.84(19)
C4 C3 H3 120.1
C21 C22 C25 121.9(2)
C23 C22 C21 118.0(2)
C23 C22 C25 120.1(2)
C22 C23 H23 119.3
C24 C23 C22 121.5(2)
C24 C23 H23 119.3
C6 C5 C26 120.44(19)
C4 C5 C6 119.0(2)
C4 C5 C26 120.53(19)
C3 C4 C5 121.34(19)
C3 C4 H4 119.3
C5 C4 H4 119.3
C19 C24 H24 119.8
C23 C24 C19 120.4(2)
C23 C24 H24 119.8
C5 C26 H26A 109.5
C5 C26 H26B 109.5
C5 C26 H26C 109.5
H26A C26 H26B 109.5
H26A C26 H26C 109.5
H26B C26 H26C 109.5
C14 C15 C16 121.3(2)
C14 C15 H15 119.3
C16 C15 H15 119.3
C8 C9 H9 119.6
C10 C9 C8 120.9(2)
C10 C9 H9 119.6
C16 C28 H28A 109.5
C16 C28 H28B 109.5
C16 C28 H28C 109.5
H28A C28 H28B 109.5
H28A C28 H28C 109.5
H28B C28 H28C 109.5
C22 C25 H25A 109.5
C22 C25 H25B 109.5
C22 C25 H25C 109.5
H25A C25 H25B 109.5
H25A C25 H25C 109.5
H25B C25 H25C 109.5

loop_
_geom_bond_atom_site_label_1
_geom_bond_atom_site_label_2
_geom_bond_distance
P1 O2 1.4961(15)
P1 C19 1.813(2)
P1 C13 1.796(2)
P1 C1 1.821(2)
O1 H1 0.8200
O1 C12 1.362(3)
C17 H17 0.9300
C17 C18 1.379(3)
C17 C16 1.394(3)
C11 H11 0.9300
C11 C12 1.391(3)
C11 C10 1.385(3)
C6 C7 1.502(3)
C6 C1 1.411(3)
C6 C5 1.406(3)
C19 C20 1.401(3)
C19 C24 1.397(3)
C7 C8 1.403(3)
C7 C12 1.394(3)
C18 H18 0.9300
C18 C13 1.394(3)
C2 H2 0.9300
C2 C1 1.404(3)
C2 C3 1.381(3)
C20 H20 0.9300
C20 C21 1.389(3)
C13 C14 1.395(3)
C21 H21 0.9300
C21 C22 1.394(3)
C14 H14 0.9300
C14 C15 1.380(3)
C8 C27 1.512(3)
C8 C9 1.397(3)
C16 C15 1.389(4)
C16 C28 1.513(3)
C27 H27A 0.9600
C27 H27B 0.9600
C27 H27C 0.9600
C10 H10 0.9300
C10 C9 1.384(4)
C3 H3 0.9300
C3 C4 1.383(3)
C22 C23 1.393(3)
C22 C25 1.507(3)
C23 H23 0.9300
C23 C24 1.387(3)
C5 C4 1.396(3)
C5 C26 1.503(3)
C4 H4 0.9300
C24 H24 0.9300
C26 H26A 0.9600
C26 H26B 0.9600
C26 H26C 0.9600
C15 H15 0.9300
C9 H9 0.9300
C28 H28A 0.9600
C28 H28B 0.9600
C28 H28C 0.9600
C25 H25A 0.9600
C25 H25B 0.9600
C25 H25C 0.9600
